data_4326597
loop_
_publ_author_name
'Sandrine Perruchas'
'C\'edric Tard'
'Xavier F. Le Goff'
'Alexandre Fargues'
'Alain Garcia'
'Samia Kahlal'
'Jean-Yves Saillard'
'Thierry Gacoin'
'Jean-Pierre Boilot'

_publ_contact_author_address
;Laboratoire DCPH
Ecole Polytechnique
Route de Saclay
F91128 Palaiseau
France
;
_publ_contact_author_email xavier-frederic.legoff@polytechnique.edu
_publ_contact_author_fax 330169334440
_publ_contact_author_name 'Xavier F. Le Goff'
_publ_contact_author_phone 330169334413
_publ_section_title
;
 Thermochromic Luminescence of Copper Iodide Clusters: The Case of
 Phosphine Ligands
;
_journal_name_full 'Inorganic Chemistry'
_journal_page_first 10682
_journal_page_last 10692
_journal_paper_doi 10.1021/ic201128a
_journal_volume 50
_journal_year 2011
_chemical_formula_moiety 'C72 H60 Cu4 I4 P4'
_chemical_formula_sum 'C72 H60 Cu4 I4 P4'
_chemical_formula_weight 1810.84
_chemical_name_systematic
; 
 ? 
;
_space_group_IT_number 14
_symmetry_cell_setting monoclinic
_symmetry_space_group_name_Hall '-P 2ybc'
_symmetry_space_group_name_H-M 'P 1 21/c 1'
_atom_sites_solution_hydrogens geom
_atom_sites_solution_primary direct
_atom_sites_solution_secondary difmap
_audit_creation_method SHELXL-97
_cell_angle_alpha 90.00
_cell_angle_beta 118.357(2)
_cell_angle_gamma 90.00
_cell_formula_units_Z 4
_cell_length_a 13.441(1)
_cell_length_b 26.557(1)
_cell_length_c 21.810(1)
_cell_measurement_reflns_used 19981
_cell_measurement_temperature 150.0(1)
_cell_measurement_theta_max 30.034
_cell_measurement_theta_min 0.998
_cell_volume 6851.0(7)
_computing_structure_refinement 'SHELXL-97 (Sheldrick, 1997)'
_computing_structure_solution 'SHELXS-97 (Sheldrick, 1990)'
_diffrn_ambient_temperature 150.0(1)
_diffrn_measured_fraction_theta_full 0.996
_diffrn_measured_fraction_theta_max 0.996
_diffrn_measurement_device_type KappaCCD
_diffrn_measurement_method 'phi and omega scans'
_diffrn_radiation_monochromator graphite
_diffrn_radiation_source 'fine-focus sealed tube'
_diffrn_radiation_type MoK\a
_diffrn_radiation_wavelength 0.71069
_diffrn_reflns_av_R_equivalents 0.0625
_diffrn_reflns_av_sigmaI/netI 0.0549
_diffrn_reflns_limit_h_max 18
_diffrn_reflns_limit_h_min -18
_diffrn_reflns_limit_k_max 37
_diffrn_reflns_limit_k_min -34
_diffrn_reflns_limit_l_max 30
_diffrn_reflns_limit_l_min -30
_diffrn_reflns_number 86622
_diffrn_reflns_theta_full 30.03
_diffrn_reflns_theta_max 30.03
_diffrn_reflns_theta_min 2.91
_exptl_absorpt_coefficient_mu 3.161
_exptl_absorpt_correction_T_max 0.4506
_exptl_absorpt_correction_T_min 0.2528
_exptl_absorpt_correction_type multi-scan
_exptl_crystal_colour Colorless
_exptl_crystal_density_diffrn 1.756
_exptl_crystal_description Block
_exptl_crystal_F_000 3520
_exptl_crystal_size_max 0.60
_exptl_crystal_size_mid 0.30
_exptl_crystal_size_min 0.30
_refine_diff_density_max 0.847
_refine_diff_density_min -1.071
_refine_diff_density_rms 0.124
_refine_ls_extinction_method none
_refine_ls_goodness_of_fit_ref 1.042
_refine_ls_hydrogen_treatment constr
_refine_ls_matrix_type full
_refine_ls_number_parameters 757
_refine_ls_number_reflns 19963
_refine_ls_number_restraints 0
_refine_ls_restrained_S_all 1.042
_refine_ls_R_factor_all 0.0645
_refine_ls_R_factor_gt 0.0338
_refine_ls_shift/su_max 0.001
_refine_ls_shift/su_mean 0.000
_refine_ls_structure_factor_coef Fsqd
_refine_ls_weighting_details 'calc w=1/[\s^2^(Fo^2^)+(0.0382P)^2^+0.0000P] where P=(Fo^2^+2Fc^2^)/3'
_refine_ls_weighting_scheme calc
_refine_ls_wR_factor_gt 0.0764
_refine_ls_wR_factor_ref 0.0848
_reflns_number_gt 14058
_reflns_number_total 19963
_reflns_threshold_expression >2sigma(I)
_cod_data_source_file ic201128a_si_001_1.cif
_cod_data_source_block sp1-169
_cod_original_sg_symbol_H-M 'P 21/c '
_cod_database_code 4326597

loop_
_symmetry_equiv_pos_as_xyz
'x, y, z'
'-x, y+1/2, -z+1/2'
'-x, -y, -z'
'x, -y-1/2, z-1/2'

loop_
_atom_site_label
_atom_site_type_symbol
_atom_site_fract_x
_atom_site_fract_y
_atom_site_fract_z
_atom_site_U_iso_or_equiv
_atom_site_adp_type
_atom_site_occupancy
_atom_site_symmetry_multiplicity
_atom_site_calc_flag
_atom_site_refinement_flags
I1 I 0.536768(17) -0.194405(8) -0.285015(10) 0.02786(5) Uani 1 1 d .
I2 I 0.483678(17) -0.062676(7) -0.189527(11) 0.02751(5) Uani 1 1 d .
I3 I 0.355508(17) -0.200408(7) -0.157392(10) 0.02518(5) Uani 1 1 d .
I4 I 0.191821(16) -0.138711(7) -0.370634(10) 0.02539(5) Uani 1 1 d .
Cu1 Cu 0.53154(3) -0.162332(15) -0.16889(2) 0.02996(9) Uani 1 1 d .
Cu2 Cu 0.40871(3) -0.111433(14) -0.31029(2) 0.02891(9) Uani 1 1 d .
Cu3 Cu 0.34290(3) -0.206384(14) -0.28219(2) 0.02754(9) Uani 1 1 d .
Cu4 Cu 0.29129(3) -0.115792(14) -0.234604(19) 0.02707(9) Uani 1 1 d .
P1 P 0.68767(7) -0.17613(3) -0.06602(4) 0.02765(18) Uani 1 1 d .
P2 P 0.43493(7) -0.06578(3) -0.38857(4) 0.02535(17) Uani 1 1 d .
P3 P 0.27292(7) -0.28336(3) -0.32369(4) 0.02311(16) Uani 1 1 d .
P4 P 0.16838(7) -0.07044(3) -0.21403(4) 0.02332(16) Uani 1 1 d .
C1 C 0.7573(3) -0.23739(12) -0.05539(17) 0.0317(7) Uani 1 1 d .
C2 C 0.7504(3) -0.26022(13) -0.11424(18) 0.0438(9) Uani 1 1 d .
H2 H 0.7047 -0.2454 -0.1585 0.053 Uiso 1 1 calc R
C3 C 0.8086(3) -0.30434(14) -0.1102(2) 0.0529(11) Uani 1 1 d .
H3 H 0.8039 -0.3191 -0.1512 0.064 Uiso 1 1 calc R
C4 C 0.8730(3) -0.32632(14) -0.0464(2) 0.0492(10) Uani 1 1 d .
H4 H 0.9121 -0.3568 -0.0431 0.059 Uiso 1 1 calc R
C5 C 0.8811(3) -0.30443(14) 0.0129(2) 0.0446(9) Uani 1 1 d .
H5 H 0.9262 -0.3197 0.0570 0.054 Uiso 1 1 calc R
C6 C 0.8233(3) -0.26000(13) 0.00837(18) 0.0358(8) Uani 1 1 d .
H6 H 0.8292 -0.2450 0.0495 0.043 Uiso 1 1 calc R
C7 C 0.8051(3) -0.13271(12) -0.04370(18) 0.0330(8) Uani 1 1 d .
C8 C 0.8002(3) -0.09888(14) -0.09396(19) 0.0415(9) Uani 1 1 d .
H8 H 0.7346 -0.0976 -0.1382 0.050 Uiso 1 1 calc R
C9 C 0.8899(3) -0.06738(15) -0.0798(2) 0.0515(11) Uani 1 1 d .
H9 H 0.8851 -0.0439 -0.1139 0.062 Uiso 1 1 calc R
C10 C 0.9866(4) -0.06977(16) -0.0165(3) 0.0608(12) Uani 1 1 d .
H10 H 1.0495 -0.0490 -0.0077 0.073 Uiso 1 1 calc R
C11 C 0.9918(3) -0.10239(17) 0.0340(3) 0.0743(15) Uani 1 1 d .
H11 H 1.0578 -0.1035 0.0781 0.089 Uiso 1 1 calc R
C12 C 0.9002(3) -0.13382(14) 0.0206(2) 0.0610(13) Uani 1 1 d .
H12 H 0.9036 -0.1559 0.0558 0.073 Uiso 1 1 calc R
C13 C 0.6603(3) -0.17222(13) 0.00829(16) 0.0324(7) Uani 1 1 d .
C14 C 0.6712(3) -0.12666(15) 0.04192(19) 0.0490(10) Uani 1 1 d .
H14 H 0.6971 -0.0977 0.0281 0.059 Uiso 1 1 calc R
C15 C 0.6442(4) -0.12338(19) 0.0961(2) 0.0676(14) Uani 1 1 d .
H15 H 0.6527 -0.0921 0.1193 0.081 Uiso 1 1 calc R
C16 C 0.6051(4) -0.1650(2) 0.1165(2) 0.0667(14) Uani 1 1 d .
H16 H 0.5873 -0.1627 0.1537 0.080 Uiso 1 1 calc R
C17 C 0.5929(3) -0.20929(19) 0.0823(2) 0.0588(12) Uani 1 1 d .
H17 H 0.5662 -0.2381 0.0959 0.071 Uiso 1 1 calc R
C18 C 0.6187(3) -0.21310(15) 0.02777(19) 0.0449(9) Uani 1 1 d .
H18 H 0.6076 -0.2442 0.0038 0.054 Uiso 1 1 calc R
C19 C 0.5638(3) -0.02827(11) -0.35064(15) 0.0253(6) Uani 1 1 d .
C20 C 0.6617(3) -0.05134(13) -0.30133(17) 0.0349(8) Uani 1 1 d .
H20 H 0.6591 -0.0853 -0.2886 0.042 Uiso 1 1 calc R
C21 C 0.7615(3) -0.02580(14) -0.27088(18) 0.0411(9) Uani 1 1 d .
H21 H 0.8284 -0.0425 -0.2384 0.049 Uiso 1 1 calc R
C22 C 0.7661(3) 0.02430(14) -0.28689(18) 0.0390(8) Uani 1 1 d .
H22 H 0.8354 0.0423 -0.2645 0.047 Uiso 1 1 calc R
C23 C 0.6680(3) 0.04815(13) -0.33622(18) 0.0367(8) Uani 1 1 d .
H23 H 0.6701 0.0825 -0.3478 0.044 Uiso 1 1 calc R
C24 C 0.5688(3) 0.02169(12) -0.36771(16) 0.0300(7) Uani 1 1 d .
H24 H 0.5024 0.0378 -0.4018 0.036 Uiso 1 1 calc R
C25 C 0.4483(3) -0.10410(12) -0.45395(16) 0.0310(7) Uani 1 1 d .
C26 C 0.5417(3) -0.10391(13) -0.46374(18) 0.0401(8) Uani 1 1 d .
H26 H 0.6039 -0.0826 -0.4363 0.048 Uiso 1 1 calc R
C27 C 0.5452(4) -0.13534(15) -0.5144(2) 0.0515(11) Uani 1 1 d .
H27 H 0.6098 -0.1347 -0.5213 0.062 Uiso 1 1 calc R
C28 C 0.4580(4) -0.16667(14) -0.5537(2) 0.0542(11) Uani 1 1 d .
H28 H 0.4618 -0.1878 -0.5877 0.065 Uiso 1 1 calc R
C29 C 0.3650(4) -0.16760(16) -0.5440(2) 0.0622(13) Uani 1 1 d .
H29 H 0.3038 -0.1895 -0.5711 0.075 Uiso 1 1 calc R
C30 C 0.3595(4) -0.13650(15) -0.4943(2) 0.0514(11) Uani 1 1 d .
H30 H 0.2945 -0.1374 -0.4877 0.062 Uiso 1 1 calc R
C31 C 0.3239(3) -0.02165(11) -0.43938(15) 0.0267(7) Uani 1 1 d .
C32 C 0.3074(3) -0.00272(13) -0.50379(15) 0.0337(8) Uani 1 1 d .
H32 H 0.3560 -0.0129 -0.5219 0.040 Uiso 1 1 calc R
C33 C 0.2198(3) 0.03102(14) -0.54087(17) 0.0404(9) Uani 1 1 d .
H33 H 0.2101 0.0443 -0.5838 0.049 Uiso 1 1 calc R
C34 C 0.1469(3) 0.04536(14) -0.51601(18) 0.0437(9) Uani 1 1 d .
H34 H 0.0864 0.0678 -0.5423 0.052 Uiso 1 1 calc R
C35 C 0.1619(3) 0.02687(13) -0.45237(18) 0.0424(9) Uani 1 1 d .
H35 H 0.1121 0.0368 -0.4350 0.051 Uiso 1 1 calc R
C36 C 0.2498(3) -0.00611(12) -0.41463(16) 0.0318(7) Uani 1 1 d .
H36 H 0.2601 -0.0184 -0.3711 0.038 Uiso 1 1 calc R
C37 C 0.3701(2) -0.33654(11) -0.29024(15) 0.0249(6) Uani 1 1 d .
C38 C 0.4658(3) -0.33211(13) -0.22622(16) 0.0331(7) Uani 1 1 d .
H38 H 0.4805 -0.3014 -0.2011 0.040 Uiso 1 1 calc R
C39 C 0.5401(3) -0.37183(14) -0.19842(19) 0.0431(9) Uani 1 1 d .
H39 H 0.6055 -0.3685 -0.1544 0.052 Uiso 1 1 calc R
C40 C 0.5187(3) -0.41664(14) -0.2351(2) 0.0428(9) Uani 1 1 d .
H40 H 0.5693 -0.4442 -0.2159 0.051 Uiso 1 1 calc R
C41 C 0.4246(3) -0.42135(14) -0.29901(19) 0.0423(9) Uani 1 1 d .
H41 H 0.4105 -0.4520 -0.3242 0.051 Uiso 1 1 calc R
C42 C 0.3509(3) -0.38187(12) -0.32663(18) 0.0354(8) Uani 1 1 d .
H42 H 0.2861 -0.3854 -0.3710 0.042 Uiso 1 1 calc R
C43 C 0.2213(3) -0.28718(11) -0.41725(15) 0.0257(7) Uani 1 1 d .
C44 C 0.2988(3) -0.29223(15) -0.44125(18) 0.0460(10) Uani 1 1 d .
H44 H 0.3764 -0.2971 -0.4089 0.055 Uiso 1 1 calc R
C45 C 0.2653(4) -0.29026(16) -0.51195(19) 0.0506(10) Uani 1 1 d .
H45 H 0.3198 -0.2939 -0.5276 0.061 Uiso 1 1 calc R
C46 C 0.1550(4) -0.28316(15) -0.55882(19) 0.0495(10) Uani 1 1 d .
H46 H 0.1319 -0.2824 -0.6073 0.059 Uiso 1 1 calc R
C47 C 0.0775(4) -0.27712(18) -0.53580(19) 0.0630(13) Uani 1 1 d .
H47 H 0.0004 -0.2713 -0.5684 0.076 Uiso 1 1 calc R
C48 C 0.1100(3) -0.27942(15) -0.46541(18) 0.0455(9) Uani 1 1 d .
H48 H 0.0549 -0.2756 -0.4502 0.055 Uiso 1 1 calc R
C49 C 0.1534(3) -0.30065(11) -0.30944(16) 0.0271(7) Uani 1 1 d .
C50 C 0.1328(3) -0.34935(14) -0.2960(2) 0.0520(11) Uani 1 1 d .
H50 H 0.1822 -0.3759 -0.2931 0.062 Uiso 1 1 calc R
C51 C 0.0381(4) -0.35921(16) -0.2865(3) 0.0765(16) Uani 1 1 d .
H51 H 0.0233 -0.3928 -0.2782 0.092 Uiso 1 1 calc R
C52 C -0.0326(4) -0.32167(16) -0.2890(2) 0.0598(12) Uani 1 1 d .
H52 H -0.0963 -0.3289 -0.2825 0.072 Uiso 1 1 calc R
C53 C -0.0109(3) -0.27352(14) -0.30086(19) 0.0441(9) Uani 1 1 d .
H53 H -0.0594 -0.2471 -0.3022 0.053 Uiso 1 1 calc R
C54 C 0.0814(3) -0.26267(13) -0.31098(17) 0.0351(8) Uani 1 1 d .
H54 H 0.0954 -0.2289 -0.3190 0.042 Uiso 1 1 calc R
C55 C 0.0371(3) -0.10375(11) -0.23728(16) 0.0263(7) Uani 1 1 d .
C56 C 0.0074(3) -0.12083(12) -0.18797(18) 0.0347(8) Uani 1 1 d .
H56 H 0.0546 -0.1133 -0.1401 0.042 Uiso 1 1 calc R
C57 C -0.0915(3) -0.14910(13) -0.2082(2) 0.0438(9) Uani 1 1 d .
H57 H -0.1102 -0.1611 -0.1739 0.053 Uiso 1 1 calc R
C58 C -0.1615(3) -0.15945(13) -0.2775(2) 0.0454(10) Uani 1 1 d .
H58 H -0.2298 -0.1776 -0.2912 0.055 Uiso 1 1 calc R
C59 C -0.1321(3) -0.14331(13) -0.32673(19) 0.0386(8) Uani 1 1 d .
H59 H -0.1801 -0.1507 -0.3745 0.046 Uiso 1 1 calc R
C60 C -0.0332(3) -0.11647(12) -0.30734(17) 0.0318(7) Uani 1 1 d .
H60 H -0.0128 -0.1066 -0.3417 0.038 Uiso 1 1 calc R
C61 C 0.1257(2) -0.01028(11) -0.26048(15) 0.0237(6) Uani 1 1 d .
C62 C 0.0151(3) 0.00382(12) -0.30265(16) 0.0326(7) Uani 1 1 d .
H62 H -0.0445 -0.0186 -0.3097 0.039 Uiso 1 1 calc R
C63 C -0.0099(3) 0.05071(13) -0.33491(18) 0.0392(8) Uani 1 1 d .
H63 H -0.0867 0.0597 -0.3641 0.047 Uiso 1 1 calc R
C64 C 0.0739(3) 0.08434(13) -0.32548(17) 0.0353(8) Uani 1 1 d .
H64 H 0.0559 0.1164 -0.3475 0.042 Uiso 1 1 calc R
C65 C 0.1839(3) 0.07055(13) -0.28354(18) 0.0389(8) Uani 1 1 d .
H65 H 0.2431 0.0933 -0.2760 0.047 Uiso 1 1 calc R
C66 C 0.2097(3) 0.02358(13) -0.25183(17) 0.0353(8) Uani 1 1 d .
H66 H 0.2866 0.0145 -0.2236 0.042 Uiso 1 1 calc R
C67 C 0.2170(3) -0.05028(12) -0.12434(16) 0.0279(7) Uani 1 1 d .
C68 C 0.3092(3) -0.07278(16) -0.07128(18) 0.0512(10) Uani 1 1 d .
H68 H 0.3477 -0.0988 -0.0814 0.061 Uiso 1 1 calc R
C69 C 0.3471(4) -0.05787(18) -0.0026(2) 0.0717(14) Uani 1 1 d .
H69 H 0.4103 -0.0742 0.0340 0.086 Uiso 1 1 calc R
C70 C 0.2935(4) -0.01973(16) 0.0126(2) 0.0578(12) Uani 1 1 d .
H70 H 0.3201 -0.0094 0.0595 0.069 Uiso 1 1 calc R
C71 C 0.2027(3) 0.00306(13) -0.03936(19) 0.0430(9) Uani 1 1 d .
H71 H 0.1651 0.0294 -0.0290 0.052 Uiso 1 1 calc R
C72 C 0.1646(3) -0.01185(12) -0.10717(17) 0.0354(8) Uani 1 1 d .
H72 H 0.1009 0.0046 -0.1432 0.042 Uiso 1 1 calc R

loop_
_atom_site_aniso_label
_atom_site_aniso_U_11
_atom_site_aniso_U_22
_atom_site_aniso_U_33
_atom_site_aniso_U_23
_atom_site_aniso_U_13
_atom_site_aniso_U_12
I1 0.02968(11) 0.02676(11) 0.03452(12) 0.00162(9) 0.02126(9) 0.00296(9)
I2 0.02871(11) 0.01998(10) 0.03391(12) -0.00277(8) 0.01492(9) -0.00252(8)
I3 0.03000(11) 0.02476(10) 0.02477(10) 0.00232(8) 0.01626(9) 0.00063(8)
I4 0.02620(11) 0.02511(10) 0.02504(10) 0.00065(8) 0.01231(8) -0.00154(8)
Cu1 0.0292(2) 0.0264(2) 0.0339(2) -0.00056(17) 0.01472(18) 0.00053(17)
Cu2 0.0316(2) 0.0281(2) 0.0326(2) 0.00416(17) 0.01985(18) -0.00081(17)
Cu3 0.0321(2) 0.02312(19) 0.0310(2) -0.00344(16) 0.01787(18) -0.00297(16)
Cu4 0.0291(2) 0.0250(2) 0.0315(2) -0.00148(16) 0.01799(17) 0.00157(17)
P1 0.0236(4) 0.0216(4) 0.0358(5) -0.0020(3) 0.0126(4) 0.0000(3)
P2 0.0287(4) 0.0239(4) 0.0276(4) 0.0011(3) 0.0168(4) -0.0013(3)
P3 0.0242(4) 0.0209(4) 0.0269(4) -0.0011(3) 0.0143(3) -0.0002(3)
P4 0.0250(4) 0.0225(4) 0.0241(4) -0.0004(3) 0.0129(3) 0.0020(3)
C1 0.0263(17) 0.0264(17) 0.0389(19) 0.0005(15) 0.0126(15) -0.0007(14)
C2 0.041(2) 0.0322(19) 0.039(2) -0.0054(16) 0.0038(17) 0.0131(17)
C3 0.055(3) 0.039(2) 0.050(2) -0.0093(19) 0.013(2) 0.0138(19)
C4 0.047(2) 0.0258(19) 0.070(3) 0.0072(19) 0.024(2) 0.0121(17)
C5 0.044(2) 0.038(2) 0.050(2) 0.0137(18) 0.0206(19) 0.0122(18)
C6 0.0351(19) 0.0339(19) 0.0390(19) 0.0037(16) 0.0181(16) 0.0033(16)
C7 0.0254(17) 0.0230(16) 0.050(2) -0.0053(15) 0.0173(16) 0.0025(14)
C8 0.042(2) 0.049(2) 0.047(2) -0.0167(18) 0.0317(18) -0.0150(18)
C9 0.057(3) 0.053(3) 0.065(3) -0.017(2) 0.045(2) -0.020(2)
C10 0.044(2) 0.042(2) 0.109(4) -0.016(3) 0.046(3) -0.013(2)
C11 0.034(2) 0.046(3) 0.103(4) 0.011(3) 0.000(2) -0.010(2)
C12 0.037(2) 0.031(2) 0.087(3) 0.014(2) 0.006(2) -0.0064(18)
C13 0.0218(16) 0.0372(19) 0.0323(18) -0.0028(15) 0.0082(14) 0.0024(15)
C14 0.051(2) 0.050(2) 0.050(2) -0.0148(19) 0.027(2) -0.005(2)
C15 0.066(3) 0.081(4) 0.054(3) -0.031(3) 0.027(2) 0.004(3)
C16 0.047(3) 0.112(4) 0.045(3) -0.007(3) 0.024(2) 0.004(3)
C17 0.041(2) 0.085(3) 0.059(3) 0.022(3) 0.031(2) 0.006(2)
C18 0.033(2) 0.053(2) 0.053(2) -0.0018(19) 0.0238(18) -0.0052(18)
C19 0.0285(17) 0.0254(16) 0.0285(16) -0.0013(13) 0.0189(14) -0.0029(13)
C20 0.0271(18) 0.0307(18) 0.048(2) 0.0116(16) 0.0189(16) 0.0016(15)
C21 0.0298(19) 0.041(2) 0.050(2) 0.0077(18) 0.0169(17) 0.0028(16)
C22 0.0299(19) 0.041(2) 0.049(2) -0.0095(17) 0.0209(17) -0.0093(16)
C23 0.041(2) 0.0245(17) 0.048(2) -0.0031(15) 0.0238(18) -0.0053(16)
C24 0.0328(18) 0.0256(16) 0.0311(17) 0.0026(14) 0.0146(15) 0.0019(14)
C25 0.045(2) 0.0246(16) 0.0297(17) 0.0026(14) 0.0232(16) -0.0007(15)
C26 0.048(2) 0.037(2) 0.045(2) -0.0011(17) 0.0302(18) 0.0030(18)
C27 0.073(3) 0.045(2) 0.055(2) 0.003(2) 0.045(2) 0.017(2)
C28 0.098(4) 0.029(2) 0.050(2) -0.0051(18) 0.048(3) 0.004(2)
C29 0.103(4) 0.046(2) 0.053(3) -0.021(2) 0.049(3) -0.031(3)
C30 0.067(3) 0.049(2) 0.052(2) -0.015(2) 0.040(2) -0.020(2)
C31 0.0277(16) 0.0238(15) 0.0279(16) -0.0018(13) 0.0126(13) -0.0032(13)
C32 0.0331(18) 0.043(2) 0.0249(17) 0.0015(15) 0.0134(15) -0.0002(16)
C33 0.044(2) 0.044(2) 0.0268(18) 0.0051(16) 0.0114(16) 0.0020(18)
C34 0.045(2) 0.042(2) 0.034(2) 0.0047(17) 0.0105(17) 0.0143(18)
C35 0.049(2) 0.039(2) 0.044(2) 0.0009(17) 0.0257(19) 0.0126(18)
C36 0.0407(19) 0.0287(17) 0.0274(17) 0.0002(14) 0.0172(15) 0.0019(15)
C37 0.0236(15) 0.0241(15) 0.0313(17) 0.0008(13) 0.0166(14) 0.0011(13)
C38 0.0319(18) 0.0333(18) 0.0338(19) -0.0009(15) 0.0155(15) 0.0031(15)
C39 0.037(2) 0.048(2) 0.042(2) 0.0116(18) 0.0167(17) 0.0083(18)
C40 0.044(2) 0.038(2) 0.057(2) 0.0132(19) 0.032(2) 0.0169(18)
C41 0.047(2) 0.0309(19) 0.052(2) -0.0052(17) 0.026(2) 0.0058(17)
C42 0.0324(19) 0.0322(18) 0.0383(19) -0.0052(15) 0.0141(16) 0.0024(15)
C43 0.0288(17) 0.0231(15) 0.0270(16) -0.0031(13) 0.0148(14) -0.0037(13)
C44 0.036(2) 0.071(3) 0.035(2) -0.0002(19) 0.0198(17) 0.0017(19)
C45 0.059(3) 0.066(3) 0.040(2) -0.005(2) 0.034(2) -0.008(2)
C46 0.064(3) 0.053(2) 0.029(2) -0.0038(18) 0.020(2) -0.005(2)
C47 0.048(3) 0.094(4) 0.031(2) -0.004(2) 0.0050(19) 0.011(3)
C48 0.033(2) 0.064(3) 0.037(2) -0.0080(19) 0.0153(17) 0.0009(19)
C49 0.0297(17) 0.0262(16) 0.0289(17) 0.0037(13) 0.0168(14) 0.0002(13)
C50 0.055(3) 0.0296(19) 0.096(3) 0.024(2) 0.056(2) 0.0142(18)
C51 0.078(3) 0.039(2) 0.154(5) 0.043(3) 0.089(4) 0.018(2)
C52 0.057(3) 0.049(2) 0.104(4) 0.030(2) 0.063(3) 0.014(2)
C53 0.040(2) 0.040(2) 0.066(3) 0.0133(19) 0.036(2) 0.0156(18)
C54 0.042(2) 0.0260(17) 0.048(2) 0.0033(15) 0.0303(17) 0.0026(15)
C55 0.0270(16) 0.0192(15) 0.0355(18) 0.0016(13) 0.0171(14) 0.0045(13)
C56 0.043(2) 0.0254(17) 0.045(2) 0.0035(15) 0.0282(17) 0.0022(15)
C57 0.051(2) 0.0295(19) 0.071(3) 0.0076(18) 0.045(2) 0.0022(17)
C58 0.033(2) 0.0311(19) 0.082(3) -0.013(2) 0.035(2) -0.0037(16)
C59 0.0325(19) 0.0297(18) 0.051(2) -0.0076(16) 0.0180(17) -0.0007(15)
C60 0.0262(17) 0.0289(17) 0.0386(19) -0.0022(15) 0.0141(15) -0.0015(14)
C61 0.0263(16) 0.0228(15) 0.0244(15) -0.0021(12) 0.0140(13) 0.0024(13)
C62 0.0281(17) 0.0278(17) 0.0402(19) 0.0072(15) 0.0148(15) 0.0000(14)
C63 0.0351(19) 0.036(2) 0.043(2) 0.0088(16) 0.0162(17) 0.0061(16)
C64 0.047(2) 0.0261(17) 0.041(2) 0.0072(15) 0.0277(17) 0.0063(16)
C65 0.043(2) 0.0287(18) 0.053(2) 0.0005(16) 0.0296(19) -0.0036(16)
C66 0.0307(18) 0.0316(18) 0.043(2) 0.0041(16) 0.0171(16) 0.0024(15)
C67 0.0298(17) 0.0271(16) 0.0296(17) -0.0024(13) 0.0162(14) -0.0014(14)
C68 0.056(3) 0.054(3) 0.033(2) -0.0056(18) 0.0117(18) 0.016(2)
C69 0.079(3) 0.081(4) 0.029(2) -0.005(2) 0.004(2) 0.025(3)
C70 0.088(3) 0.050(3) 0.035(2) -0.015(2) 0.029(2) -0.003(2)
C71 0.067(3) 0.0292(19) 0.047(2) -0.0071(17) 0.038(2) -0.0058(18)
C72 0.047(2) 0.0303(18) 0.0362(19) 0.0004(15) 0.0256(17) 0.0036(16)

loop_
_atom_type_symbol
_atom_type_description
_atom_type_scat_dispersion_real
_atom_type_scat_dispersion_imag
_atom_type_scat_source
C C 0.0033 0.0016 'International Tables Vol C Tables 4.2.6.8 and 6.1.1.4'
H H 0.0000 0.0000 'International Tables Vol C Tables 4.2.6.8 and 6.1.1.4'
Cu Cu 0.3201 1.2651 'International Tables Vol C Tables 4.2.6.8 and 6.1.1.4'
I I -0.4742 1.8119 'International Tables Vol C Tables 4.2.6.8 and 6.1.1.4'
P P 0.1023 0.0942 'International Tables Vol C Tables 4.2.6.8 and 6.1.1.4'

loop_
_geom_angle_atom_site_label_1
_geom_angle_atom_site_label_2
_geom_angle_atom_site_label_3
_geom_angle
Cu3 I1 Cu2 64.079(13)
Cu3 I1 Cu1 63.488(12)
Cu2 I1 Cu1 68.582(12)
Cu2 I2 Cu4 62.442(12)
Cu2 I2 Cu1 68.797(12)
Cu4 I2 Cu1 70.098(13)
Cu3 I3 Cu1 63.712(12)
Cu3 I3 Cu4 64.058(12)
Cu1 I3 Cu4 70.311(13)
Cu2 I4 Cu4 62.524(12)
Cu2 I4 Cu3 63.590(13)
Cu4 I4 Cu3 63.388(12)
P1 Cu1 I3 106.84(3)
P1 Cu1 I1 117.01(3)
I3 Cu1 I1 112.573(15)
P1 Cu1 I2 111.02(3)
I3 Cu1 I2 103.442(14)
I1 Cu1 I2 105.174(14)
P1 Cu1 Cu3 145.87(3)
I3 Cu1 Cu3 57.423(12)
I1 Cu1 Cu3 57.397(12)
I2 Cu1 Cu3 102.469(15)
P1 Cu1 Cu2 151.81(3)
I3 Cu1 Cu2 100.592(15)
I1 Cu1 Cu2 55.439(11)
I2 Cu1 Cu2 54.915(11)
Cu3 Cu1 Cu2 57.728(13)
P2 Cu2 I2 111.43(3)
P2 Cu2 I4 107.45(3)
I2 Cu2 I4 115.539(15)
P2 Cu2 I1 106.33(3)
I2 Cu2 I1 106.909(15)
I4 Cu2 I1 108.789(15)
P2 Cu2 Cu4 144.15(3)
I2 Cu2 Cu4 59.173(12)
I4 Cu2 Cu4 59.007(12)
I1 Cu2 Cu4 109.483(15)
P2 Cu2 Cu3 145.04(3)
I2 Cu2 Cu3 103.226(15)
I4 Cu2 Cu3 58.981(12)
I1 Cu2 Cu3 57.405(12)
Cu4 Cu2 Cu3 60.675(13)
P2 Cu2 Cu1 143.44(3)
I2 Cu2 Cu1 56.288(11)
I4 Cu2 Cu1 108.650(14)
I1 Cu2 Cu1 55.978(11)
Cu4 Cu2 Cu1 64.278(14)
Cu3 Cu2 Cu1 57.278(13)
P3 Cu3 I3 106.13(2)
P3 Cu3 I1 109.06(2)
I3 Cu3 I1 115.594(16)
P3 Cu3 I4 106.67(2)
I3 Cu3 I4 110.601(15)
I1 Cu3 I4 108.405(15)
P3 Cu3 Cu1 139.35(3)
I3 Cu3 Cu1 58.865(12)
I1 Cu3 Cu1 59.115(12)
I4 Cu3 Cu1 113.969(16)
P3 Cu3 Cu4 142.14(3)
I3 Cu3 Cu4 58.695(11)
I1 Cu3 Cu4 108.692(15)
I4 Cu3 Cu4 57.791(12)
Cu1 Cu3 Cu4 66.514(14)
P3 Cu3 Cu2 146.53(3)
I3 Cu3 Cu2 107.131(15)
I1 Cu3 Cu2 58.516(12)
I4 Cu3 Cu2 57.429(12)
Cu1 Cu3 Cu2 64.994(14)
Cu4 Cu3 Cu2 58.644(13)
P4 Cu4 I4 108.30(2)
P4 Cu4 I2 108.38(3)
I4 Cu4 I2 114.278(14)
P4 Cu4 I3 111.64(2)
I4 Cu4 I3 110.228(14)
I2 Cu4 I3 104.020(15)
P4 Cu4 Cu2 140.65(3)
I4 Cu4 Cu2 58.469(12)
I2 Cu4 Cu2 58.384(12)
I3 Cu4 Cu2 107.629(15)
P4 Cu4 Cu3 148.89(3)
I4 Cu4 Cu3 58.821(12)
I2 Cu4 Cu3 102.658(15)
I3 Cu4 Cu3 57.247(12)
Cu2 Cu4 Cu3 60.682(13)
C7 P1 C13 103.91(15)
C7 P1 C1 101.67(14)
C13 P1 C1 104.09(15)
C7 P1 Cu1 116.14(12)
C13 P1 Cu1 112.86(10)
C1 P1 Cu1 116.53(11)
C31 P2 C19 104.74(14)
C31 P2 C25 103.97(14)
C19 P2 C25 103.55(14)
C31 P2 Cu2 115.66(10)
C19 P2 Cu2 114.04(10)
C25 P2 Cu2 113.56(10)
C43 P3 C37 102.99(14)
C43 P3 C49 106.13(14)
C37 P3 C49 104.87(14)
C43 P3 Cu3 111.43(10)
C37 P3 Cu3 117.32(10)
C49 P3 Cu3 113.04(10)
C55 P4 C67 104.34(14)
C55 P4 C61 105.23(14)
C67 P4 C61 101.29(14)
C55 P4 Cu4 112.99(10)
C67 P4 Cu4 116.57(11)
C61 P4 Cu4 114.97(9)
C6 C1 C2 118.1(3)
C6 C1 P1 123.9(3)
C2 C1 P1 117.8(2)
C1 C2 C3 121.6(3)
C1 C2 H2 119.2
C3 C2 H2 119.2
C4 C3 C2 119.2(4)
C4 C3 H3 120.4
C2 C3 H3 120.4
C3 C4 C5 120.3(3)
C3 C4 H4 119.8
C5 C4 H4 119.8
C4 C5 C6 120.1(3)
C4 C5 H5 120.0
C6 C5 H5 120.0
C1 C6 C5 120.7(3)
C1 C6 H6 119.7
C5 C6 H6 119.7
C12 C7 C8 119.2(3)
C12 C7 P1 121.7(3)
C8 C7 P1 119.1(3)
C9 C8 C7 120.4(4)
C9 C8 H8 119.8
C7 C8 H8 119.8
C10 C9 C8 120.4(4)
C10 C9 H9 119.8
C8 C9 H9 119.8
C9 C10 C11 119.8(4)
C9 C10 H10 120.1
C11 C10 H10 120.1
C10 C11 C12 120.2(4)
C10 C11 H11 119.9
C12 C11 H11 119.9
C7 C12 C11 120.0(4)
C7 C12 H12 120.0
C11 C12 H12 120.0
C18 C13 C14 118.8(3)
C18 C13 P1 120.7(3)
C14 C13 P1 120.2(3)
C13 C14 C15 119.9(4)
C13 C14 H14 120.0
C15 C14 H14 120.0
C16 C15 C14 120.9(4)
C16 C15 H15 119.5
C14 C15 H15 119.5
C17 C16 C15 118.6(4)
C17 C16 H16 120.7
C15 C16 H16 120.7
C16 C17 C18 121.1(4)
C16 C17 H17 119.4
C18 C17 H17 119.4
C13 C18 C17 120.6(4)
C13 C18 H18 119.7
C17 C18 H18 119.7
C20 C19 C24 118.8(3)
C20 C19 P2 117.3(2)
C24 C19 P2 123.9(2)
C21 C20 C19 120.7(3)
C21 C20 H20 119.6
C19 C20 H20 119.6
C20 C21 C22 120.5(3)
C20 C21 H21 119.8
C22 C21 H21 119.8
C21 C22 C23 119.4(3)
C21 C22 H22 120.3
C23 C22 H22 120.3
C24 C23 C22 119.5(3)
C24 C23 H23 120.3
C22 C23 H23 120.3
C23 C24 C19 121.1(3)
C23 C24 H24 119.5
C19 C24 H24 119.5
C26 C25 C30 118.5(3)
C26 C25 P2 123.8(3)
C30 C25 P2 117.7(3)
C25 C26 C27 119.8(4)
C25 C26 H26 120.1
C27 C26 H26 120.1
C28 C27 C26 121.3(4)
C28 C27 H27 119.4
C26 C27 H27 119.4
C27 C28 C29 119.5(4)
C27 C28 H28 120.2
C29 C28 H28 120.2
C28 C29 C30 120.1(4)
C28 C29 H29 120.0
C30 C29 H29 120.0
C29 C30 C25 120.8(4)
C29 C30 H30 119.6
C25 C30 H30 119.6
C36 C31 C32 118.4(3)
C36 C31 P2 119.1(2)
C32 C31 P2 122.5(2)
C33 C32 C31 119.9(3)
C33 C32 H32 120.1
C31 C32 H32 120.1
C34 C33 C32 120.8(3)
C34 C33 H33 119.6
C32 C33 H33 119.6
C33 C34 C35 120.0(3)
C33 C34 H34 120.0
C35 C34 H34 120.0
C36 C35 C34 119.6(3)
C36 C35 H35 120.2
C34 C35 H35 120.2
C35 C36 C31 121.3(3)
C35 C36 H36 119.4
C31 C36 H36 119.4
C38 C37 C42 118.6(3)
C38 C37 P3 118.9(2)
C42 C37 P3 122.4(2)
C39 C38 C37 120.7(3)
C39 C38 H38 119.6
C37 C38 H38 119.6
C38 C39 C40 119.7(3)
C38 C39 H39 120.2
C40 C39 H39 120.2
C41 C40 C39 120.2(3)
C41 C40 H40 119.9
C39 C40 H40 119.9
C42 C41 C40 120.1(3)
C42 C41 H41 119.9
C40 C41 H41 119.9
C41 C42 C37 120.7(3)
C41 C42 H42 119.7
C37 C42 H42 119.7
C48 C43 C44 118.0(3)
C48 C43 P3 123.1(2)
C44 C43 P3 118.5(2)
C43 C44 C45 120.9(4)
C43 C44 H44 119.5
C45 C44 H44 119.5
C46 C45 C44 120.4(4)
C46 C45 H45 119.8
C44 C45 H45 119.8
C45 C46 C47 119.4(4)
C45 C46 H46 120.3
C47 C46 H46 120.3
C46 C47 C48 120.6(4)
C46 C47 H47 119.7
C48 C47 H47 119.7
C43 C48 C47 120.6(3)
C43 C48 H48 119.7
C47 C48 H48 119.7
C50 C49 C54 118.5(3)
C50 C49 P3 123.4(3)
C54 C49 P3 118.1(2)
C49 C50 C51 119.4(3)
C49 C50 H50 120.3
C51 C50 H50 120.3
C52 C51 C50 121.4(4)
C52 C51 H51 119.3
C50 C51 H51 119.3
C51 C52 C53 119.0(3)
C51 C52 H52 120.5
C53 C52 H52 120.5
C52 C53 C54 120.9(3)
C52 C53 H53 119.6
C54 C53 H53 119.6
C49 C54 C53 120.7(3)
C49 C54 H54 119.7
C53 C54 H54 119.7
C56 C55 C60 118.2(3)
C56 C55 P4 122.7(3)
C60 C55 P4 118.9(2)
C55 C56 C57 120.6(3)
C55 C56 H56 119.7
C57 C56 H56 119.7
C58 C57 C56 120.3(3)
C58 C57 H57 119.9
C56 C57 H57 119.9
C57 C58 C59 119.6(3)
C57 C58 H58 120.2
C59 C58 H58 120.2
C58 C59 C60 120.8(3)
C58 C59 H59 119.6
C60 C59 H59 119.6
C59 C60 C55 120.5(3)
C59 C60 H60 119.7
C55 C60 H60 119.7
C62 C61 C66 117.8(3)
C62 C61 P4 124.1(2)
C66 C61 P4 118.1(2)
C61 C62 C63 120.4(3)
C61 C62 H62 119.8
C63 C62 H62 119.8
C64 C63 C62 121.5(3)
C64 C63 H63 119.3
C62 C63 H63 119.3
C65 C64 C63 118.3(3)
C65 C64 H64 120.8
C63 C64 H64 120.8
C64 C65 C66 120.6(3)
C64 C65 H65 119.7
C66 C65 H65 119.7
C61 C66 C65 121.4(3)
C61 C66 H66 119.3
C65 C66 H66 119.3
C68 C67 C72 117.7(3)
C68 C67 P4 119.9(3)
C72 C67 P4 122.4(3)
C67 C68 C69 120.5(4)
C67 C68 H68 119.7
C69 C68 H68 119.7
C70 C69 C68 120.3(4)
C70 C69 H69 119.9
C68 C69 H69 119.9
C71 C70 C69 119.8(4)
C71 C70 H70 120.1
C69 C70 H70 120.1
C70 C71 C72 120.0(3)
C70 C71 H71 120.0
C72 C71 H71 120.0
C71 C72 C67 121.7(3)
C71 C72 H72 119.2
C67 C72 H72 119.2

loop_
_geom_bond_atom_site_label_1
_geom_bond_atom_site_label_2
_geom_bond_distance
I1 Cu3 2.6547(5)
I1 Cu2 2.6871(4)
I1 Cu1 2.7044(4)
I2 Cu2 2.6661(4)
I2 Cu4 2.6885(5)
I2 Cu1 2.7103(4)
I3 Cu3 2.6503(4)
I3 Cu1 2.6921(5)
I3 Cu4 2.6925(4)
I4 Cu2 2.6666(5)
I4 Cu4 2.6818(4)
I4 Cu3 2.7117(4)
Cu1 P1 2.2582(9)
Cu1 Cu3 2.8199(6)
Cu1 Cu2 3.0376(5)
Cu2 P2 2.2541(8)
Cu2 Cu4 2.7756(5)
Cu2 Cu3 2.8340(5)
Cu3 P3 2.2527(9)
Cu3 Cu4 2.8338(5)
Cu4 P4 2.2551(8)
P1 C7 1.824(3)
P1 C13 1.827(3)
P1 C1 1.836(3)
P2 C31 1.805(3)
P2 C19 1.821(3)
P2 C25 1.828(3)
P3 C43 1.819(3)
P3 C37 1.824(3)
P3 C49 1.833(3)
P4 C55 1.818(3)
P4 C67 1.824(3)
P4 C61 1.832(3)
C1 C6 1.382(4)
C1 C2 1.382(4)
C2 C3 1.388(5)
C2 H2 0.9500
C3 C4 1.373(5)
C3 H3 0.9500
C4 C5 1.373(5)
C4 H4 0.9500
C5 C6 1.390(5)
C5 H5 0.9500
C6 H6 0.9500
C7 C12 1.378(5)
C7 C8 1.395(5)
C8 C9 1.377(5)
C8 H8 0.9500
C9 C10 1.376(6)
C9 H9 0.9500
C10 C11 1.377(6)
C10 H10 0.9500
C11 C12 1.398(5)
C11 H11 0.9500
C12 H12 0.9500
C13 C18 1.377(5)
C13 C14 1.386(5)
C14 C15 1.393(5)
C14 H14 0.9500
C15 C16 1.387(7)
C15 H15 0.9500
C16 C17 1.359(6)
C16 H16 0.9500
C17 C18 1.393(5)
C17 H17 0.9500
C18 H18 0.9500
C19 C20 1.385(4)
C19 C24 1.389(4)
C20 C21 1.362(4)
C20 H20 0.9500
C21 C22 1.384(5)
C21 H21 0.9500
C22 C23 1.396(5)
C22 H22 0.9500
C23 C24 1.369(4)
C23 H23 0.9500
C24 H24 0.9500
C25 C26 1.370(4)
C25 C30 1.393(5)
C26 C27 1.403(5)
C26 H26 0.9500
C27 C28 1.359(6)
C27 H27 0.9500
C28 C29 1.364(6)
C28 H28 0.9500
C29 C30 1.392(5)
C29 H29 0.9500
C30 H30 0.9500
C31 C36 1.401(4)
C31 C32 1.407(4)
C32 C33 1.392(5)
C32 H32 0.9500
C33 C34 1.380(5)
C33 H33 0.9500
C34 C35 1.394(5)
C34 H34 0.9500
C35 C36 1.385(4)
C35 H35 0.9500
C36 H36 0.9500
C37 C38 1.383(4)
C37 C42 1.397(4)
C38 C39 1.379(5)
C38 H38 0.9500
C39 C40 1.386(5)
C39 H39 0.9500
C40 C41 1.373(5)
C40 H40 0.9500
C41 C42 1.370(5)
C41 H41 0.9500
C42 H42 0.9500
C43 C48 1.375(4)
C43 C44 1.377(4)
C44 C45 1.387(5)
C44 H44 0.9500
C45 C46 1.356(5)
C45 H45 0.9500
C46 C47 1.364(5)
C46 H46 0.9500
C47 C48 1.384(5)
C47 H47 0.9500
C48 H48 0.9500
C49 C50 1.383(4)
C49 C54 1.387(4)
C50 C51 1.408(5)
C50 H50 0.9500
C51 C52 1.361(5)
C51 H51 0.9500
C52 C53 1.364(5)
C52 H52 0.9500
C53 C54 1.390(4)
C53 H53 0.9500
C54 H54 0.9500
C55 C56 1.389(4)
C55 C60 1.403(4)
C56 C57 1.403(5)
C56 H56 0.9500
C57 C58 1.376(5)
C57 H57 0.9500
C58 C59 1.378(5)
C58 H58 0.9500
C59 C60 1.386(4)
C59 H59 0.9500
C60 H60 0.9500
C61 C62 1.378(4)
C61 C66 1.384(4)
C62 C63 1.391(4)
C62 H62 0.9500
C63 C64 1.374(5)
C63 H63 0.9500
C64 C65 1.368(5)
C64 H64 0.9500
C65 C66 1.388(4)
C65 H65 0.9500
C66 H66 0.9500
C67 C68 1.367(5)
C67 C72 1.388(4)
C68 C69 1.392(5)
C68 H68 0.9500
C69 C70 1.371(6)
C69 H69 0.9500
C70 C71 1.351(5)
C70 H70 0.9500
C71 C72 1.374(4)
C71 H71 0.9500
C72 H72 0.9500
